data_4083406
loop_
_publ_author_name
'Wei, Peng-Hui'
'Xu, Ling'
'Song, Li-Cheng'
'Zhang, Wen-Xiong'
'Xi, Zhenfeng'

_publ_section_title
;
 Cyclopentadienyl-Like Ligand as a Reactive Site in Half-Sandwich
 Bis(amidinato) Rare-Earth-Metal Complexes: An Efficient Application in
 Catalytic Addition of Amines to Carbodiimides
;
_journal_issue 11
_journal_name_full Organometallics
_journal_page_first 2784
_journal_paper_doi 10.1021/om5002793
_journal_volume 33
_journal_year 2014
_chemical_formula_sum 'C57 H66 Lu N4 Si'
_chemical_formula_weight 1010.20
_chemical_name_systematic
; 
 ? 
;
_space_group_IT_number 14
_symmetry_cell_setting monoclinic
_symmetry_space_group_name_Hall '-P 2ybc'
_symmetry_space_group_name_H-M 'P 1 21/c 1'
_atom_sites_solution_hydrogens geom
_atom_sites_solution_primary direct
_atom_sites_solution_secondary difmap
_audit_creation_method SHELXL-97
_cell_angle_alpha 90.00
_cell_angle_beta 99.10(3)
_cell_angle_gamma 90.00
_cell_formula_units_Z 4
_cell_length_a 14.046(3)
_cell_length_b 15.570(3)
_cell_length_c 24.249(5)
_cell_measurement_temperature 293(2)
_cell_measurement_theta_max 27.49
_cell_measurement_theta_min 1.70
_cell_volume 5236.4(19)
_computing_cell_refinement Rapid-AUTO
_computing_data_collection 'Rapid-AUTO (Rigaku,2000)'
_computing_data_reduction 'CrystalStructure (Rigaku/MSC,2000)'
_computing_molecular_graphics 'Siemens SHELXTL V4.2,(Sheldrick,1990)'
_computing_publication_material SHELXL-97,(Sheldrick,1997)
_computing_structure_refinement SHELXL-97,(Sheldrick,1997)
_computing_structure_solution SHELXS-97,(Sheldrick,1997)
_diffrn_ambient_temperature 293(2)
_diffrn_detector_area_resol_mean 10.00
_diffrn_measured_fraction_theta_full 0.987
_diffrn_measured_fraction_theta_max 0.987
_diffrn_measurement_device_type 'Rigaku RAXIS RAPID IP'
_diffrn_measurement_method \W
_diffrn_radiation_monochromator graphite
_diffrn_radiation_source 'fine-focus sealed tube'
_diffrn_radiation_type MoK\a
_diffrn_radiation_wavelength 0.71073
_diffrn_reflns_av_R_equivalents 0.0949
_diffrn_reflns_av_sigmaI/netI 0.2886
_diffrn_reflns_limit_h_max 18
_diffrn_reflns_limit_h_min -18
_diffrn_reflns_limit_k_max 20
_diffrn_reflns_limit_k_min -18
_diffrn_reflns_limit_l_max 31
_diffrn_reflns_limit_l_min -31
_diffrn_reflns_number 28384
_diffrn_reflns_theta_full 27.49
_diffrn_reflns_theta_max 27.49
_diffrn_reflns_theta_min 1.70
_diffrn_standards_decay_% 0
_diffrn_standards_interval_count 0
_diffrn_standards_interval_time 0
_diffrn_standards_number 0
_exptl_absorpt_coefficient_mu 1.947
_exptl_absorpt_correction_T_max 0.8291
_exptl_absorpt_correction_T_min 0.6968
_exptl_absorpt_correction_type empirical
_exptl_absorpt_process_details
; 
                                  HIGASHI, T. (1995). Abscor-Empirical 
                                  Absorption Correction based on Fourier 
                                  Series Approximation. 
                                  Rigaku Corporation,Tokyo,Japan. 
;
_exptl_crystal_density_diffrn 1.281
_exptl_crystal_density_method 'not measured'
_exptl_crystal_F_000 2084
_exptl_crystal_size_max 0.20
_exptl_crystal_size_mid 0.20
_exptl_crystal_size_min 0.10
_refine_diff_density_max 0.936
_refine_diff_density_min -1.501
_refine_diff_density_rms 0.211
_refine_ls_extinction_coef 0.00016(7)
_refine_ls_extinction_expression Fc^*^=kFc[1+0.001xFc^2^\l^3^/sin(2\q)]^-1/4^
_refine_ls_extinction_method SHELXL
_refine_ls_goodness_of_fit_ref 1.000
_refine_ls_hydrogen_treatment none
_refine_ls_matrix_type full
_refine_ls_number_parameters 563
_refine_ls_number_reflns 11868
_refine_ls_number_restraints 0
_refine_ls_restrained_S_all 1.000
_refine_ls_R_factor_all 0.1964
_refine_ls_R_factor_gt 0.0719
_refine_ls_shift/su_max 0.006
_refine_ls_shift/su_mean 0.000
_refine_ls_structure_factor_coef Fsqd
_refine_ls_weighting_details 'calc w=1/[\s^2^(Fo^2^)+(0.0200P)^2^+0.0000P] where P=(Fo^2^+2Fc^2^)/3'
_refine_ls_weighting_scheme calc
_refine_ls_wR_factor_gt 0.1084
_refine_ls_wR_factor_ref 0.1315
_reflns_number_gt 4650
_reflns_number_total 11868
_reflns_threshold_expression >2sigma(I)
_cod_data_source_file om5002793_si_002.cif
_cod_data_source_block 7
_cod_depositor_comments
;
The following automatic conversions were performed:

'_exptl_absorpt_correction_type' value 'Empirical' changed to
'empirical' according to
/usr/data/users/saulius/crontab/automatic-downloads/rss-feeds/ACS/lib/dictionaries/cif_core.dic
dictionary named 'cif_core.dic' version 2.4.2 from 2011-04-26.

Automatic conversion script
Id: cif_fix_values 2281 2013-09-26 08:29:07Z andrius 

 Adding full bibliography for 4083401--4083407.cif.
;
_cod_original_cell_volume 5236.0(18)
_cod_original_sg_symbol_H-M P2(1)/c
_cod_database_code 4083406

loop_
_symmetry_equiv_pos_as_xyz
'x, y, z'
'-x, y+1/2, -z+1/2'
'-x, -y, -z'
'x, -y-1/2, z-1/2'

loop_
_atom_site_label
_atom_site_type_symbol
_atom_site_fract_x
_atom_site_fract_y
_atom_site_fract_z
_atom_site_U_iso_or_equiv
_atom_site_adp_type
_atom_site_occupancy
_atom_site_symmetry_multiplicity
_atom_site_calc_flag
_atom_site_refinement_flags
Lu1 Lu 0.22728(3) 0.41384(3) 0.280616(18) 0.03365(13) Uani 1 1 d .
N1 N 0.2614(5) 0.5487(5) 0.3196(3) 0.0382(19) Uani 1 1 d .
N2 N 0.3814(5) 0.4703(5) 0.2923(3) 0.040(2) Uani 1 1 d .
N3 N 0.2632(6) 0.3169(5) 0.3508(3) 0.044(2) Uani 1 1 d .
N4 N 0.1263(5) 0.3884(5) 0.3450(3) 0.041(2) Uani 1 1 d .
Si1 Si 0.1254(3) 0.5396(2) 0.14644(13) 0.0723(11) Uani 1 1 d .
C1 C 0.1575(6) 0.4328(6) 0.1778(3) 0.038(3) Uani 1 1 d .
C2 C 0.0918(6) 0.3759(7) 0.2018(4) 0.043(3) Uani 1 1 d .
C3 C 0.1407(8) 0.2969(6) 0.2141(4) 0.047(3) Uani 1 1 d .
C4 C 0.2348(7) 0.3051(6) 0.1993(4) 0.035(2) Uani 1 1 d .
C5 C 0.2396(6) 0.3842(6) 0.1766(4) 0.039(3) Uani 1 1 d .
C6 C -0.0102(7) 0.3910(8) 0.2128(4) 0.068(4) Uani 1 1 d .
H6A H -0.0542 0.3873 0.1783 0.102 Uiso 1 1 calc R
H6B H -0.0145 0.4469 0.2289 0.102 Uiso 1 1 calc R
H6C H -0.0264 0.3482 0.2383 0.102 Uiso 1 1 calc R
C7 C 0.1042(8) 0.2184(7) 0.2401(4) 0.061(3) Uani 1 1 d .
H7A H 0.0883 0.1749 0.2121 0.091 Uiso 1 1 calc R
H7B H 0.0478 0.2330 0.2559 0.091 Uiso 1 1 calc R
H7C H 0.1533 0.1972 0.2690 0.091 Uiso 1 1 calc R
C8 C 0.3035(7) 0.2314(7) 0.2036(4) 0.057(3) Uani 1 1 d .
H8A H 0.2727 0.1830 0.1838 0.086 Uiso 1 1 calc R
H8B H 0.3227 0.2165 0.2422 0.086 Uiso 1 1 calc R
H8C H 0.3593 0.2474 0.1877 0.086 Uiso 1 1 calc R
C9 C 0.3233(7) 0.4136(8) 0.1521(4) 0.055(3) Uani 1 1 d .
H9A H 0.3810 0.3884 0.1721 0.082 Uiso 1 1 calc R
H9B H 0.3278 0.4750 0.1545 0.082 Uiso 1 1 calc R
H9C H 0.3157 0.3965 0.1136 0.082 Uiso 1 1 calc R
C10 C 0.2194(12) 0.6206(8) 0.1715(6) 0.123(6) Uani 1 1 d .
H10A H 0.2821 0.5953 0.1730 0.185 Uiso 1 1 calc R
H10B H 0.2115 0.6397 0.2082 0.185 Uiso 1 1 calc R
H10C H 0.2132 0.6687 0.1465 0.185 Uiso 1 1 calc R
C11 C 0.1228(12) 0.5335(10) 0.0695(5) 0.148(8) Uani 1 1 d .
H11A H 0.1840 0.5131 0.0619 0.223 Uiso 1 1 calc R
H11B H 0.1103 0.5895 0.0534 0.223 Uiso 1 1 calc R
H11C H 0.0729 0.4947 0.0535 0.223 Uiso 1 1 calc R
C12 C 0.0116(10) 0.5859(11) 0.1609(8) 0.164(8) Uani 1 1 d .
H12A H -0.0098 0.6295 0.1337 0.245 Uiso 1 1 calc R
H12B H 0.0214 0.6109 0.1975 0.245 Uiso 1 1 calc R
H12C H -0.0364 0.5416 0.1589 0.245 Uiso 1 1 calc R
C13 C 0.2227(6) 0.6003(7) 0.3592(4) 0.0416(13) Uani 1 1 d .
C14 C 0.1569(7) 0.6653(7) 0.3415(4) 0.049(3) Uani 1 1 d .
H14 H 0.1372 0.6743 0.3035 0.059 Uiso 1 1 calc R
C15 C 0.1219(8) 0.7148(7) 0.3781(4) 0.056(3) Uani 1 1 d .
H15 H 0.0838 0.7613 0.3644 0.067 Uiso 1 1 calc R
C16 C 0.1377(7) 0.7021(7) 0.4341(4) 0.051(3) Uani 1 1 d .
C17 C 0.2027(7) 0.6355(8) 0.4525(5) 0.067(4) Uani 1 1 d .
H17 H 0.2189 0.6248 0.4905 0.081 Uiso 1 1 calc R
C18 C 0.2435(6) 0.5851(8) 0.4146(4) 0.046(2) Uani 1 1 d .
H18 H 0.2853 0.5407 0.4277 0.055 Uiso 1 1 calc R
C19 C 0.0949(8) 0.7568(8) 0.4743(5) 0.082(4) Uani 1 1 d .
H19A H 0.1449 0.7763 0.5033 0.123 Uiso 1 1 calc R
H19B H 0.0486 0.7239 0.4906 0.123 Uiso 1 1 calc R
H19C H 0.0635 0.8055 0.4550 0.123 Uiso 1 1 calc R
C20 C 0.3567(6) 0.5412(7) 0.3218(4) 0.0416(13) Uani 1 1 d .
C21 C 0.4286(6) 0.5983(7) 0.3531(4) 0.036(2) Uani 1 1 d .
C22 C 0.4152(7) 0.6871(7) 0.3476(4) 0.055(3) Uani 1 1 d .
H22 H 0.3644 0.7097 0.3225 0.066 Uiso 1 1 calc R
C23 C 0.4798(10) 0.7408(9) 0.3806(5) 0.082(4) Uani 1 1 d .
H23 H 0.4737 0.7998 0.3753 0.099 Uiso 1 1 calc R
C24 C 0.5506(8) 0.7113(9) 0.4197(5) 0.069(4) Uani 1 1 d .
H24 H 0.5887 0.7489 0.4435 0.083 Uiso 1 1 calc R
C25 C 0.5651(7) 0.6247(9) 0.4236(5) 0.066(4) Uani 1 1 d .
H25 H 0.6158 0.6032 0.4492 0.079 Uiso 1 1 calc R
C26 C 0.5063(8) 0.5692(8) 0.3903(4) 0.061(3) Uani 1 1 d .
H26 H 0.5191 0.5105 0.3927 0.073 Uiso 1 1 calc R
C27 C 0.4741(6) 0.4550(7) 0.2784(4) 0.0416(13) Uani 1 1 d .
C28 C 0.5102(8) 0.3747(6) 0.2847(4) 0.049(3) Uani 1 1 d .
H28 H 0.4756 0.3323 0.3000 0.059 Uiso 1 1 calc R
C29 C 0.5995(6) 0.3542(7) 0.2685(4) 0.053(3) Uani 1 1 d .
H29 H 0.6220 0.2982 0.2739 0.064 Uiso 1 1 calc R
C30 C 0.6548(6) 0.4121(10) 0.2454(4) 0.061(3) Uani 1 1 d .
C31 C 0.6159(7) 0.4953(8) 0.2381(4) 0.057(3) Uani 1 1 d .
H31 H 0.6494 0.5373 0.2217 0.068 Uiso 1 1 calc R
C32 C 0.5256(6) 0.5173(6) 0.2554(4) 0.0416(13) Uani 1 1 d .
H32 H 0.5020 0.5731 0.2511 0.050 Uiso 1 1 calc R
C33 C 0.7489(6) 0.3948(10) 0.2290(4) 0.092(5) Uani 1 1 d .
H33A H 0.7740 0.3417 0.2455 0.137 Uiso 1 1 calc R
H33B H 0.7925 0.4407 0.2417 0.137 Uiso 1 1 calc R
H33C H 0.7420 0.3905 0.1891 0.137 Uiso 1 1 calc R
C34 C 0.3553(8) 0.2866(7) 0.3800(4) 0.055(3) Uani 1 1 d .
C35 C 0.3848(8) 0.2102(7) 0.3625(4) 0.057(3) Uani 1 1 d .
H35 H 0.3449 0.1763 0.3370 0.068 Uiso 1 1 calc R
C36 C 0.4790(9) 0.1848(8) 0.3847(5) 0.069(3) Uani 1 1 d .
H36 H 0.5013 0.1337 0.3716 0.082 Uiso 1 1 calc R
C37 C 0.5449(8) 0.2319(10) 0.4269(5) 0.077(4) Uani 1 1 d .
C38 C 0.4977(8) 0.3063(8) 0.4453(4) 0.066(4) Uani 1 1 d .
H38 H 0.5297 0.3380 0.4751 0.079 Uiso 1 1 calc R
C39 C 0.4087(8) 0.3323(7) 0.4211(4) 0.055(3) Uani 1 1 d .
H39 H 0.3837 0.3830 0.4331 0.066 Uiso 1 1 calc R
C40 C 0.6472(8) 0.2062(9) 0.4480(5) 0.098(5) Uani 1 1 d .
H40A H 0.6823 0.2549 0.4649 0.147 Uiso 1 1 calc R
H40B H 0.6769 0.1861 0.4173 0.147 Uiso 1 1 calc R
H40C H 0.6479 0.1612 0.4751 0.147 Uiso 1 1 calc R
C41 C 0.1905(6) 0.3388(7) 0.3767(4) 0.039(3) Uani 1 1 d .
C42 C 0.1817(7) 0.3086(9) 0.4337(4) 0.057(3) Uani 1 1 d .
C43 C 0.1967(7) 0.2207(8) 0.4476(5) 0.064(4) Uani 1 1 d .
H43 H 0.2108 0.1808 0.4215 0.077 Uiso 1 1 calc R
C44 C 0.1894(8) 0.1967(11) 0.5024(5) 0.079(5) Uani 1 1 d .
H44 H 0.1972 0.1391 0.5123 0.094 Uiso 1 1 calc R
C45 C 0.1719(9) 0.2530(13) 0.5409(6) 0.097(6) Uani 1 1 d .
H45 H 0.1713 0.2341 0.5772 0.116 Uiso 1 1 calc R
C46 C 0.1552(8) 0.3355(11) 0.5288(5) 0.083(5) Uani 1 1 d .
H46 H 0.1396 0.3727 0.5560 0.100 Uiso 1 1 calc R
C47 C 0.1610(8) 0.3669(8) 0.4741(4) 0.065(3) Uani 1 1 d .
H47 H 0.1514 0.4247 0.4655 0.078 Uiso 1 1 calc R
C48 C 0.0315(6) 0.4051(7) 0.3573(3) 0.038(2) Uani 1 1 d .
C49 C -0.0291(8) 0.3407(7) 0.3737(4) 0.046(3) Uani 1 1 d .
H49 H -0.0070 0.2845 0.3787 0.055 Uiso 1 1 calc R
C50 C -0.1198(8) 0.3612(8) 0.3824(4) 0.061(3) Uani 1 1 d .
H50 H -0.1587 0.3177 0.3927 0.073 Uiso 1 1 calc R
C51 C -0.1552(8) 0.4395(8) 0.3768(4) 0.052(3) Uani 1 1 d .
C52 C -0.1037(8) 0.5049(7) 0.3591(4) 0.059(3) Uani 1 1 d .
H52 H -0.1303 0.5594 0.3527 0.071 Uiso 1 1 calc R
C53 C -0.0091(8) 0.4875(7) 0.3510(4) 0.053(3) Uani 1 1 d .
H53 H 0.0284 0.5324 0.3410 0.063 Uiso 1 1 calc R
C54 C -0.2601(8) 0.4627(8) 0.3888(4) 0.080(4) Uani 1 1 d .
H54A H -0.3044 0.4184 0.3740 0.120 Uiso 1 1 calc R
H54B H -0.2802 0.5165 0.3714 0.120 Uiso 1 1 calc R
H54C H -0.2591 0.4672 0.4284 0.120 Uiso 1 1 calc R
C55 C 0.5349(16) 0.0187(12) 0.5239(6) 0.164(11) Uani 1 1 d .
H55A H 0.5112 0.0050 0.5583 0.197 Uiso 1 1 calc R
H55B H 0.5328 0.0808 0.5200 0.197 Uiso 1 1 calc R
C56 C 0.6451(17) -0.0100(14) 0.5310(10) 0.199(11) Uani 1 1 d .
H56A H 0.6491 -0.0717 0.5364 0.238 Uiso 1 1 calc R
H56B H 0.6704 0.0034 0.4971 0.238 Uiso 1 1 calc R
C57 C 0.7039(19) 0.0316(16) 0.5776(8) 0.249(17) Uani 1 1 d .
H57A H 0.6654 0.0721 0.5942 0.373 Uiso 1 1 calc R
H57B H 0.7562 0.0611 0.5647 0.373 Uiso 1 1 calc R
H57C H 0.7291 -0.0107 0.6048 0.373 Uiso 1 1 calc R

loop_
_atom_site_aniso_label
_atom_site_aniso_U_11
_atom_site_aniso_U_22
_atom_site_aniso_U_33
_atom_site_aniso_U_23
_atom_site_aniso_U_13
_atom_site_aniso_U_12
Lu1 0.0331(2) 0.0392(2) 0.02995(19) -0.0035(3) 0.00904(13) -0.0003(3)
N1 0.038(4) 0.036(5) 0.044(4) 0.002(4) 0.018(4) 0.004(4)
N2 0.034(4) 0.058(6) 0.030(4) 0.000(4) 0.015(3) 0.005(4)
N3 0.056(6) 0.047(6) 0.030(4) -0.016(4) 0.012(4) 0.003(5)
N4 0.028(4) 0.052(6) 0.047(4) 0.000(4) 0.017(3) 0.007(4)
Si1 0.113(3) 0.059(2) 0.0454(19) 0.0122(18) 0.0142(19) 0.029(2)
C1 0.033(5) 0.050(8) 0.036(5) 0.001(5) 0.019(4) 0.006(5)
C2 0.015(4) 0.068(8) 0.044(5) -0.030(5) 0.003(4) 0.006(5)
C3 0.076(8) 0.025(6) 0.033(6) -0.003(5) -0.007(5) -0.008(6)
C4 0.029(5) 0.029(6) 0.049(6) -0.012(5) 0.015(4) 0.007(4)
C5 0.027(5) 0.051(7) 0.046(6) 0.001(5) 0.021(4) 0.005(4)
C6 0.042(6) 0.098(11) 0.061(7) -0.030(7) -0.004(5) 0.009(6)
C7 0.063(7) 0.059(8) 0.063(7) -0.005(6) 0.021(6) -0.024(6)
C8 0.044(7) 0.070(8) 0.058(7) -0.021(6) 0.008(5) 0.016(6)
C9 0.056(6) 0.074(8) 0.034(5) -0.006(7) 0.010(4) -0.003(8)
C10 0.225(18) 0.053(10) 0.091(10) 0.015(8) 0.022(11) -0.024(11)
C11 0.27(2) 0.118(14) 0.042(8) 0.015(9) -0.012(10) 0.090(15)
C12 0.105(12) 0.083(11) 0.32(2) 0.051(17) 0.088(14) 0.065(11)
C13 0.021(2) 0.056(4) 0.052(3) -0.002(3) 0.020(2) -0.002(2)
C14 0.053(7) 0.056(7) 0.038(6) -0.005(6) 0.005(5) 0.016(6)
C15 0.062(8) 0.046(7) 0.058(7) -0.006(6) 0.008(6) 0.014(6)
C16 0.040(6) 0.053(7) 0.063(7) -0.027(6) 0.015(5) 0.008(5)
C17 0.051(7) 0.095(10) 0.058(7) 0.005(7) 0.013(6) 0.024(7)
C18 0.028(5) 0.055(7) 0.057(6) -0.019(7) 0.020(4) 0.004(6)
C19 0.084(9) 0.095(11) 0.072(8) -0.047(8) 0.029(7) -0.008(8)
C20 0.021(2) 0.056(4) 0.052(3) -0.002(3) 0.020(2) -0.002(2)
C21 0.022(4) 0.044(7) 0.045(5) -0.005(6) 0.015(4) -0.008(5)
C22 0.044(7) 0.055(8) 0.070(7) -0.017(7) 0.021(5) -0.010(6)
C23 0.104(11) 0.061(9) 0.090(10) -0.028(8) 0.045(8) -0.043(9)
C24 0.057(8) 0.089(11) 0.066(8) -0.036(8) 0.023(6) -0.024(8)
C25 0.033(6) 0.097(11) 0.065(8) -0.041(8) 0.002(5) -0.006(6)
C26 0.089(8) 0.063(9) 0.034(5) 0.003(6) 0.022(5) 0.002(7)
C27 0.021(2) 0.056(4) 0.052(3) -0.002(3) 0.020(2) -0.002(2)
C28 0.078(8) 0.023(6) 0.050(6) -0.006(5) 0.019(6) -0.007(6)
C29 0.024(5) 0.063(8) 0.080(8) -0.002(6) 0.030(5) 0.008(5)
C30 0.021(5) 0.101(10) 0.061(6) -0.014(8) 0.011(4) -0.013(7)
C31 0.049(7) 0.080(10) 0.047(6) 0.004(6) 0.023(5) -0.001(6)
C32 0.021(2) 0.056(4) 0.052(3) -0.002(3) 0.020(2) -0.002(2)
C33 0.026(6) 0.160(15) 0.097(9) 0.002(10) 0.035(6) -0.003(8)
C34 0.072(8) 0.043(7) 0.048(7) -0.002(6) 0.004(6) 0.000(6)
C35 0.051(7) 0.058(8) 0.056(7) -0.002(6) -0.011(6) 0.018(6)
C36 0.075(9) 0.060(9) 0.079(9) 0.008(7) 0.035(7) 0.010(7)
C37 0.031(6) 0.136(14) 0.068(8) 0.026(9) 0.021(6) 0.034(8)
C38 0.056(8) 0.093(10) 0.045(7) 0.010(7) -0.006(6) 0.000(7)
C39 0.070(8) 0.060(8) 0.035(6) 0.001(6) 0.008(5) 0.022(6)
C40 0.070(9) 0.142(15) 0.083(9) 0.032(10) 0.013(7) 0.042(9)
C41 0.027(5) 0.054(7) 0.037(5) 0.011(5) 0.013(4) 0.001(5)
C42 0.039(6) 0.094(10) 0.040(6) 0.006(7) 0.013(5) 0.002(6)
C43 0.054(8) 0.072(10) 0.066(8) 0.025(7) 0.008(6) 0.013(7)
C44 0.038(7) 0.135(15) 0.070(9) 0.039(9) 0.032(7) 0.010(8)
C45 0.051(9) 0.166(19) 0.073(10) 0.062(12) 0.007(7) -0.042(11)
C46 0.051(8) 0.168(16) 0.039(7) -0.014(9) 0.032(6) -0.032(10)
C47 0.083(9) 0.069(9) 0.044(6) 0.004(6) 0.016(6) -0.018(7)
C48 0.043(5) 0.039(6) 0.035(5) -0.002(5) 0.020(4) 0.016(5)
C49 0.062(7) 0.037(7) 0.042(6) -0.002(5) 0.014(5) 0.008(6)
C50 0.056(8) 0.060(9) 0.063(8) -0.001(7) -0.001(6) -0.010(7)
C51 0.049(7) 0.062(9) 0.050(7) 0.004(6) 0.028(5) 0.005(6)
C52 0.075(9) 0.050(8) 0.054(7) 0.011(6) 0.017(6) 0.036(7)
C53 0.057(7) 0.052(8) 0.058(7) 0.006(6) 0.034(5) -0.008(6)
C54 0.082(9) 0.100(11) 0.065(8) 0.000(8) 0.032(7) -0.026(8)
C55 0.29(3) 0.101(17) 0.134(19) 0.009(14) 0.13(2) 0.043(19)
C56 0.25(3) 0.13(2) 0.25(3) 0.09(2) 0.16(2) 0.08(2)
C57 0.34(4) 0.29(4) 0.105(17) -0.032(19) -0.01(2) -0.06(3)

loop_
_atom_type_symbol
_atom_type_description
_atom_type_scat_dispersion_real
_atom_type_scat_dispersion_imag
_atom_type_scat_source
C C 0.0033 0.0016 'International Tables Vol C Tables 4.2.6.8 and 6.1.1.4'
H H 0.0000 0.0000 'International Tables Vol C Tables 4.2.6.8 and 6.1.1.4'
N N 0.0061 0.0033 'International Tables Vol C Tables 4.2.6.8 and 6.1.1.4'
Si Si 0.0817 0.0704 'International Tables Vol C Tables 4.2.6.8 and 6.1.1.4'
Lu Lu -0.4720 5.8584 'International Tables Vol C Tables 4.2.6.8 and 6.1.1.4'

loop_
_geom_angle_atom_site_label_1
_geom_angle_atom_site_label_2
_geom_angle_atom_site_label_3
_geom_angle
_geom_angle_site_symmetry_1
N3 Lu1 N4 57.7(3) .
N3 Lu1 N2 93.9(3) .
N4 Lu1 N2 130.3(2) .
N3 Lu1 N1 106.8(3) .
N4 Lu1 N1 89.4(3) .
N2 Lu1 N1 58.5(3) .
N3 Lu1 C2 117.4(3) .
N4 Lu1 C2 90.1(3) .
N2 Lu1 C2 139.0(3) .
N1 Lu1 C2 126.7(3) .
N3 Lu1 C1 144.7(3) .
N4 Lu1 C1 120.0(3) .
N2 Lu1 C1 106.5(3) .
N1 Lu1 C1 108.5(3) .
C2 Lu1 C1 33.4(3) .
N3 Lu1 C5 124.7(3) .
N4 Lu1 C5 140.4(3) .
N2 Lu1 C5 89.0(3) .
N1 Lu1 C5 121.0(3) .
C2 Lu1 C5 52.1(3) .
C1 Lu1 C5 31.2(3) .
N3 Lu1 C3 91.5(3) .
N4 Lu1 C3 91.3(3) .
N2 Lu1 C3 132.7(3) .
N1 Lu1 C3 158.6(3) .
C2 Lu1 C3 32.0(3) .
C1 Lu1 C3 53.5(3) .
C5 Lu1 C3 50.9(3) .
N3 Lu1 C4 96.0(3) .
N4 Lu1 C4 120.1(3) .
N2 Lu1 C4 101.0(3) .
N1 Lu1 C4 149.6(3) .
C2 Lu1 C4 52.9(3) .
C1 Lu1 C4 52.5(3) .
C5 Lu1 C4 30.1(3) .
C3 Lu1 C4 31.8(3) .
N3 Lu1 C41 28.9(3) .
N4 Lu1 C41 29.2(2) .
N2 Lu1 C41 111.0(2) .
N1 Lu1 C41 95.4(3) .
C2 Lu1 C41 108.8(3) .
C1 Lu1 C41 142.2(3) .
C5 Lu1 C41 143.5(3) .
C3 Lu1 C41 95.5(3) .
C4 Lu1 C41 113.7(3) .
N3 Lu1 C20 98.7(3) .
N4 Lu1 C20 108.6(3) .
N2 Lu1 C20 30.0(2) .
N1 Lu1 C20 28.8(2) .
C2 Lu1 C20 143.9(3) .
C1 Lu1 C20 113.5(3) .
C5 Lu1 C20 109.7(3) .
C3 Lu1 C20 160.1(3) .
C4 Lu1 C20 129.3(3) .
C41 Lu1 C20 101.6(3) .
C20 N1 C13 120.6(7) .
C20 N1 Lu1 94.5(6) .
C13 N1 Lu1 135.1(6) .
C20 N2 C27 124.8(8) .
C20 N2 Lu1 93.5(5) .
C27 N2 Lu1 141.7(7) .
C41 N3 C34 123.2(8) .
C41 N3 Lu1 95.0(6) .
C34 N3 Lu1 131.1(7) .
C41 N4 C48 123.4(8) .
C41 N4 Lu1 93.3(5) .
C48 N4 Lu1 143.2(6) .
C12 Si1 C1 115.9(6) .
C12 Si1 C10 105.4(8) .
C1 Si1 C10 111.1(5) .
C12 Si1 C11 109.3(7) .
C1 Si1 C11 109.3(5) .
C10 Si1 C11 105.3(7) .
C5 C1 C2 104.9(8) .
C5 C1 Si1 129.2(7) .
C2 C1 Si1 125.3(7) .
C5 C1 Lu1 76.3(5) .
C2 C1 Lu1 73.2(5) .
Si1 C1 Lu1 122.4(4) .
C3 C2 C1 107.1(8) .
C3 C2 C6 122.4(10) .
C1 C2 C6 130.5(10) .
C3 C2 Lu1 76.3(5) .
C1 C2 Lu1 73.4(4) .
C6 C2 Lu1 116.5(6) .
C2 C3 C4 107.8(9) .
C2 C3 C7 127.5(11) .
C4 C3 C7 124.7(9) .
C2 C3 Lu1 71.7(5) .
C4 C3 Lu1 74.5(5) .
C7 C3 Lu1 117.7(6) .
C5 C4 C3 106.9(8) .
C5 C4 C8 130.8(9) .
C3 C4 C8 121.8(9) .
C5 C4 Lu1 74.2(6) .
C3 C4 Lu1 73.7(5) .
C8 C4 Lu1 123.2(6) .
C4 C5 C1 113.2(8) .
C4 C5 C9 122.8(9) .
C1 C5 C9 124.0(10) .
C4 C5 Lu1 75.7(6) .
C1 C5 Lu1 72.5(5) .
C9 C5 Lu1 121.2(6) .
C2 C6 H6A 109.5 .
C2 C6 H6B 109.5 .
H6A C6 H6B 109.5 .
C2 C6 H6C 109.5 .
H6A C6 H6C 109.5 .
H6B C6 H6C 109.5 .
C3 C7 H7A 109.5 .
C3 C7 H7B 109.5 .
H7A C7 H7B 109.5 .
C3 C7 H7C 109.5 .
H7A C7 H7C 109.5 .
H7B C7 H7C 109.5 .
C4 C8 H8A 109.5 .
C4 C8 H8B 109.5 .
H8A C8 H8B 109.5 .
C4 C8 H8C 109.5 .
H8A C8 H8C 109.5 .
H8B C8 H8C 109.5 .
C5 C9 H9A 109.5 .
C5 C9 H9B 109.5 .
H9A C9 H9B 109.5 .
C5 C9 H9C 109.5 .
H9A C9 H9C 109.5 .
H9B C9 H9C 109.5 .
Si1 C10 H10A 109.5 .
Si1 C10 H10B 109.5 .
H10A C10 H10B 109.5 .
Si1 C10 H10C 109.5 .
H10A C10 H10C 109.5 .
H10B C10 H10C 109.5 .
Si1 C11 H11A 109.5 .
Si1 C11 H11B 109.5 .
H11A C11 H11B 109.5 .
Si1 C11 H11C 109.5 .
H11A C11 H11C 109.5 .
H11B C11 H11C 109.5 .
Si1 C12 H12A 109.5 .
Si1 C12 H12B 109.5 .
H12A C12 H12B 109.5 .
Si1 C12 H12C 109.5 .
H12A C12 H12C 109.5 .
H12B C12 H12C 109.5 .
C18 C13 C14 117.4(9) .
C18 C13 N1 121.8(9) .
C14 C13 N1 120.6(8) .
C15 C14 C13 121.0(9) .
C15 C14 H14 119.5 .
C13 C14 H14 119.5 .
C14 C15 C16 124.4(10) .
C14 C15 H15 117.8 .
C16 C15 H15 117.8 .
C15 C16 C17 114.8(10) .
C15 C16 C19 123.5(10) .
C17 C16 C19 121.6(10) .
C18 C17 C16 121.3(10) .
C18 C17 H17 119.4 .
C16 C17 H17 119.4 .
C13 C18 C17 120.7(10) .
C13 C18 H18 119.7 .
C17 C18 H18 119.7 .
C16 C19 H19A 109.5 .
C16 C19 H19B 109.5 .
H19A C19 H19B 109.5 .
C16 C19 H19C 109.5 .
H19A C19 H19C 109.5 .
H19B C19 H19C 109.5 .
N1 C20 N2 112.3(8) .
N1 C20 C21 124.9(9) .
N2 C20 C21 122.8(8) .
N1 C20 Lu1 56.7(5) .
N2 C20 Lu1 56.5(4) .
C21 C20 Lu1 169.1(7) .
C26 C21 C22 117.9(9) .
C26 C21 C20 123.3(10) .
C22 C21 C20 118.7(8) .
C23 C22 C21 118.3(11) .
C23 C22 H22 120.9 .
C21 C22 H22 120.9 .
C24 C23 C22 123.0(13) .
C24 C23 H23 118.5 .
C22 C23 H23 118.5 .
C23 C24 C25 118.2(12) .
C23 C24 H24 120.9 .
C25 C24 H24 120.9 .
C24 C25 C26 120.9(11) .
C24 C25 H25 119.5 .
C26 C25 H25 119.5 .
C25 C26 C21 121.3(11) .
C25 C26 H26 119.3 .
C21 C26 H26 119.3 .
C28 C27 C32 119.1(9) .
C28 C27 N2 118.2(10) .
C32 C27 N2 122.5(9) .
C27 C28 C29 120.9(10) .
C27 C28 H28 119.6 .
C29 C28 H28 119.6 .
C30 C29 C28 123.6(11) .
C30 C29 H29 118.2 .
C28 C29 H29 118.2 .
C29 C30 C31 115.1(10) .
C29 C30 C33 125.9(14) .
C31 C30 C33 119.0(12) .
C30 C31 C32 121.7(10) .
C30 C31 H31 119.2 .
C32 C31 H31 119.2 .
C27 C32 C31 119.6(10) .
C27 C32 H32 120.2 .
C31 C32 H32 120.2 .
C30 C33 H33A 109.5 .
C30 C33 H33B 109.5 .
H33A C33 H33B 109.5 .
C30 C33 H33C 109.5 .
H33A C33 H33C 109.5 .
H33B C33 H33C 109.5 .
C35 C34 C39 122.3(11) .
C35 C34 N3 115.3(9) .
C39 C34 N3 122.4(10) .
C34 C35 C36 116.4(10) .
C34 C35 H35 121.8 .
C36 C35 H35 121.8 .
C35 C36 C37 125.5(11) .
C35 C36 H36 117.3 .
C37 C36 H36 117.3 .
C38 C37 C36 110.3(9) .
C38 C37 C40 124.9(13) .
C36 C37 C40 124.7(13) .
C39 C38 C37 122.9(11) .
C39 C38 H38 118.5 .
C37 C38 H38 118.5 .
C34 C39 C38 121.9(11) .
C34 C39 H39 119.0 .
C38 C39 H39 119.0 .
C37 C40 H40A 109.5 .
C37 C40 H40B 109.5 .
H40A C40 H40B 109.5 .
C37 C40 H40C 109.5 .
H40A C40 H40C 109.5 .
H40B C40 H40C 109.5 .
N3 C41 N4 112.2(8) .
N3 C41 C42 122.9(9) .
N4 C41 C42 124.9(9) .
N3 C41 Lu1 56.0(5) .
N4 C41 Lu1 57.5(5) .
C42 C41 Lu1 170.5(7) .
C47 C42 C43 120.0(10) .
C47 C42 C41 120.3(11) .
C43 C42 C41 119.7(11) .
C44 C43 C42 116.9(13) .
C44 C43 H43 121.5 .
C42 C43 H43 121.5 .
C45 C44 C43 122.7(15) .
C45 C44 H44 118.7 .
C43 C44 H44 118.7 .
C44 C45 C46 121.8(14) .
C44 C45 H45 119.1 .
C46 C45 H45 119.1 .
C45 C46 C47 120.1(14) .
C45 C46 H46 120.0 .
C47 C46 H46 120.0 .
C42 C47 C46 118.5(12) .
C42 C47 H47 120.8 .
C46 C47 H47 120.8 .
C53 C48 C49 115.4(9) .
C53 C48 N4 121.2(10) .
C49 C48 N4 123.3(9) .
C50 C49 C48 119.8(10) .
C50 C49 H49 120.1 .
C48 C49 H49 120.1 .
C51 C50 C49 123.3(12) .
C51 C50 H50 118.4 .
C49 C50 H50 118.4 .
C50 C51 C52 121.1(11) .
C50 C51 C54 122.5(11) .
C52 C51 C54 116.4(11) .
C51 C52 C53 117.7(10) .
C51 C52 H52 121.1 .
C53 C52 H52 121.1 .
C52 C53 C48 122.6(10) .
C52 C53 H53 118.7 .
C48 C53 H53 118.7 .
C51 C54 H54A 109.5 .
C51 C54 H54B 109.5 .
H54A C54 H54B 109.5 .
C51 C54 H54C 109.5 .
H54A C54 H54C 109.5 .
H54B C54 H54C 109.5 .
C55 C55 C56 118(2) 3_656
C55 C55 H55A 107.7 3_656
C56 C55 H55A 107.7 .
C55 C55 H55B 107.7 3_656
C56 C55 H55B 107.7 .
H55A C55 H55B 107.1 .
C57 C56 C55 113(2) .
C57 C56 H56A 109.1 .
C55 C56 H56A 109.1 .
C57 C56 H56B 109.1 .
C55 C56 H56B 109.1 .
H56A C56 H56B 107.8 .
C56 C57 H57A 109.5 .
C56 C57 H57B 109.5 .
H57A C57 H57B 109.5 .
C56 C57 H57C 109.5 .
H57A C57 H57C 109.5 .
H57B C57 H57C 109.5 .

loop_
_geom_bond_atom_site_label_1
_geom_bond_atom_site_label_2
_geom_bond_distance
_geom_bond_site_symmetry_2
Lu1 N3 2.272(8) .
Lu1 N4 2.304(7) .
Lu1 N2 2.312(7) .
Lu1 N1 2.321(7) .
Lu1 C2 2.544(7) .
Lu1 C1 2.548(8) .
Lu1 C5 2.596(9) .
Lu1 C3 2.603(9) .
Lu1 C4 2.614(9) .
Lu1 C41 2.728(9) .
Lu1 C20 2.768(9) .
N1 C20 1.337(10) .
N1 C13 1.423(11) .
N2 C20 1.388(11) .
N2 C27 1.417(11) .
N3 C41 1.325(11) .
N3 C34 1.451(12) .
N4 C41 1.334(10) .
N4 C48 1.434(10) .
Si1 C12 1.838(14) .
Si1 C1 1.855(10) .
Si1 C10 1.858(13) .
Si1 C11 1.863(12) .
C1 C5 1.383(12) .
C1 C2 1.463(13) .
C2 C3 1.418(13) .
C2 C6 1.517(12) .
C3 C4 1.428(14) .
C3 C7 1.503(13) .
C4 C5 1.354(12) .
C4 C8 1.492(12) .
C5 C9 1.473(13) .
C6 H6A 0.9600 .
C6 H6B 0.9600 .
C6 H6C 0.9600 .
C7 H7A 0.9600 .
C7 H7B 0.9600 .
C7 H7C 0.9600 .
C8 H8A 0.9600 .
C8 H8B 0.9600 .
C8 H8C 0.9600 .
C9 H9A 0.9600 .
C9 H9B 0.9600 .
C9 H9C 0.9600 .
C10 H10A 0.9600 .
C10 H10B 0.9600 .
C10 H10C 0.9600 .
C11 H11A 0.9600 .
C11 H11B 0.9600 .
C11 H11C 0.9600 .
C12 H12A 0.9600 .
C12 H12B 0.9600 .
C12 H12C 0.9600 .
C13 C18 1.351(11) .
C13 C14 1.392(13) .
C14 C15 1.327(13) .
C14 H14 0.9300 .
C15 C16 1.356(13) .
C15 H15 0.9300 .
C16 C17 1.406(14) .
C16 C19 1.492(14) .
C17 C18 1.396(14) .
C17 H17 0.9300 .
C18 H18 0.9300 .
C19 H19A 0.9600 .
C19 H19B 0.9600 .
C19 H19C 0.9600 .
C20 C21 1.464(12) .
C21 C26 1.379(12) .
C21 C22 1.399(14) .
C22 C23 1.390(13) .
C22 H22 0.9300 .
C23 C24 1.341(15) .
C23 H23 0.9300 .
C24 C25 1.364(16) .
C24 H24 0.9300 .
C25 C26 1.368(13) .
C25 H25 0.9300 .
C26 H26 0.9300 .
C27 C28 1.348(12) .
C27 C32 1.379(13) .
C28 C29 1.409(14) .
C28 H28 0.9300 .
C29 C30 1.368(15) .
C29 H29 0.9300 .
C30 C31 1.407(16) .
C30 C33 1.464(13) .
C31 C32 1.439(13) .
C31 H31 0.9300 .
C32 H32 0.9300 .
C33 H33A 0.9600 .
C33 H33B 0.9600 .
C33 H33C 0.9600 .
C34 C35 1.350(14) .
C34 C39 1.350(13) .
C35 C36 1.404(14) .
C35 H35 0.9300 .
C36 C37 1.464(16) .
C36 H36 0.9300 .
C37 C38 1.440(17) .
C37 C40 1.501(13) .
C38 C39 1.356(13) .
C38 H38 0.9300 .
C39 H39 0.9300 .
C40 H40A 0.9600 .
C40 H40B 0.9600 .
C40 H40C 0.9600 .
C41 C42 1.484(13) .
C42 C47 1.398(15) .
C42 C43 1.417(15) .
C43 C44 1.399(14) .
C43 H43 0.9300 .
C44 C45 1.33(2) .
C44 H44 0.9300 .
C45 C46 1.33(2) .
C45 H45 0.9300 .
C46 C47 1.428(15) .
C46 H46 0.9300 .
C47 H47 0.9300 .
C48 C53 1.402(14) .
C48 C49 1.412(14) .
C49 C50 1.362(14) .
C49 H49 0.9300 .
C50 C51 1.316(14) .
C50 H50 0.9300 .
C51 C52 1.357(15) .
C51 C54 1.588(14) .
C52 C53 1.401(15) .
C52 H52 0.9300 .
C53 H53 0.9300 .
C54 H54A 0.9600 .
C54 H54B 0.9600 .
C54 H54C 0.9600 .
C55 C55 1.51(3) 3_656
C55 C56 1.59(3) .
C55 H55A 0.9700 .
C55 H55B 0.9700 .
C56 C57 1.44(2) .
C56 H56A 0.9700 .
C56 H56B 0.9700 .
C57 H57A 0.9600 .
C57 H57B 0.9600 .
C57 H57C 0.9600 .
